data_7154683
loop_
_publ_author_name
'Thomann, A.'
'Zapp, J.'
'Hutter, M.'
'Empting, M.'
'Hartmann, R. W.'

_publ_section_title
;
 Steering the azido-tetrazole equilibrium of 4-azidopyrimidines via
 substituent variation - implications for drug design and azide-alkyne
 cycloadditions.
;
_journal_issue 43
_journal_name_full 'Organic &amp; biomolecular chemistry'
_journal_page_first 10620
_journal_page_last 10630
_journal_paper_doi 10.1039/c5ob01006c
_journal_volume 13
_journal_year 2015
_chemical_formula_moiety 'C5 H6 N6'
_chemical_formula_sum 'C5 H6 N6'
_chemical_formula_weight 150.16
_space_group_crystal_system monoclinic
_space_group_IT_number 14
_space_group_name_Hall '-P 2yn'
_space_group_name_H-M_alt 'P 1 21/n 1'
_symmetry_space_group_name_Hall '-P 2yn'
_symmetry_space_group_name_H-M 'P 1 21/n 1'
_atom_sites_solution_hydrogens difmap
_audit_creation_method SHELXL-2014/6
_audit_update_record
;
2015-05-18 deposited with the CCDC.
2015-08-27 downloaded from the CCDC.
;
_cell_angle_alpha 90
_cell_angle_beta 93.0963(19)
_cell_angle_gamma 90
_cell_formula_units_Z 4
_cell_length_a 3.9589(3)
_cell_length_b 10.9827(8)
_cell_length_c 15.3508(12)
_cell_measurement_reflns_used 2464
_cell_measurement_temperature 132(2)
_cell_measurement_theta_max 33.51
_cell_measurement_theta_min 3.24
_cell_volume 666.47(9)
_computing_cell_refinement 'Bruker SAINT'
_computing_data_collection 'Bruker APEX2'
_computing_data_reduction 'Bruker SAINT'
_computing_molecular_graphics 'Bruker SHELXTL'
_computing_publication_material 'Bruker SHELXTL'
_computing_structure_refinement 'SHELXL-2014/6 (Sheldrick, 2014)'
_computing_structure_solution 'SHELXS-97 (Sheldrick 2008)'
_diffrn_ambient_temperature 132(2)
_diffrn_measured_fraction_theta_full 1.000
_diffrn_measured_fraction_theta_max 1.000
_diffrn_measurement_device_type 'Bruker APEX-II CCD'
_diffrn_measurement_method '\f and \w scans'
_diffrn_radiation_type MoK\a
_diffrn_radiation_wavelength 0.71073
_diffrn_reflns_av_R_equivalents 0.0241
_diffrn_reflns_av_unetI/netI 0.0144
_diffrn_reflns_laue_measured_fraction_full 1.000
_diffrn_reflns_laue_measured_fraction_max 1.000
_diffrn_reflns_limit_h_max 6
_diffrn_reflns_limit_h_min -6
_diffrn_reflns_limit_k_max 17
_diffrn_reflns_limit_k_min -17
_diffrn_reflns_limit_l_max 23
_diffrn_reflns_limit_l_min -23
_diffrn_reflns_number 19929
_diffrn_reflns_point_group_measured_fraction_full 1.000
_diffrn_reflns_point_group_measured_fraction_max 1.000
_diffrn_reflns_theta_full 25.242
_diffrn_reflns_theta_max 33.689
_diffrn_reflns_theta_min 2.281
_exptl_absorpt_coefficient_mu 0.107
_exptl_absorpt_correction_T_max 0.7466
_exptl_absorpt_correction_T_min 0.7153
_exptl_absorpt_correction_type multi-scan
_exptl_absorpt_process_details 'SADABS, BrukerAXS 2010'
_exptl_crystal_colour colourless
_exptl_crystal_density_diffrn 1.496
_exptl_crystal_description block
_exptl_crystal_F_000 312
_exptl_crystal_size_max 0.681
_exptl_crystal_size_mid 0.194
_exptl_crystal_size_min 0.038
_refine_diff_density_max 0.452
_refine_diff_density_min -0.184
_refine_diff_density_rms 0.052
_refine_ls_extinction_method none
_refine_ls_goodness_of_fit_ref 1.056
_refine_ls_hydrogen_treatment refall
_refine_ls_matrix_type full
_refine_ls_number_parameters 124
_refine_ls_number_reflns 2657
_refine_ls_number_restraints 0
_refine_ls_restrained_S_all 1.056
_refine_ls_R_factor_all 0.0435
_refine_ls_R_factor_gt 0.0358
_refine_ls_shift/su_max 0.001
_refine_ls_shift/su_mean 0.000
_refine_ls_structure_factor_coef Fsqd
_refine_ls_weighting_details 'w=1/[\s^2^(Fo^2^)+(0.0747P)^2^+0.0639P] where P=(Fo^2^+2Fc^2^)/3'
_refine_ls_weighting_scheme calc
_refine_ls_wR_factor_gt 0.1078
_refine_ls_wR_factor_ref 0.1149
_reflns_Friedel_coverage 0.000
_reflns_number_gt 2242
_reflns_number_total 2657
_reflns_threshold_expression 'I > 2\s(I)'
_cod_data_source_file c5ob01006c2.cif
_cod_data_source_block sh3502
_cod_depositor_comments 'Adding full bibliography for 7154682--7154684.cif.'
_cod_database_code 7154683
_shelx_space_group_comment
; 
The symmetry employed for this shelxl refinement is uniquely defined 
by the following loop, which should always be used as a source of 
symmetry information in preference to the above space-group names. 
They are only intended as comments. 
;
_shelx_estimated_absorpt_t_min 0.930
_shelx_estimated_absorpt_t_max 0.996
_shelxl_version_number 2014/6

loop_
_space_group_symop_operation_xyz
'x, y, z'
'-x+1/2, y+1/2, -z+1/2'
'-x, -y, -z'
'x-1/2, -y-1/2, z-1/2'

loop_
_atom_site_label
_atom_site_type_symbol
_atom_site_fract_x
_atom_site_fract_y
_atom_site_fract_z
_atom_site_U_iso_or_equiv
_atom_site_adp_type
_atom_site_occupancy
_atom_site_site_symmetry_order
_atom_site_calc_flag
N1 N 0.76249(16) 0.08017(6) 0.92439(4) 0.01886(13) Uani 1 1 d
N2 N 1.05152(15) 0.09954(6) 0.79712(4) 0.01660(13) Uani 1 1 d
N3 N 1.22897(17) 0.15717(6) 0.73509(4) 0.02224(14) Uani 1 1 d
N4 N 1.28201(19) 0.07390(6) 0.67730(4) 0.02453(15) Uani 1 1 d
N5 N 1.14910(18) -0.03532(6) 0.69801(4) 0.02220(14) Uani 1 1 d
N6 N 0.99936(19) 0.26664(6) 0.88797(4) 0.02259(15) Uani 1 1 d
C1 C 0.93329(17) 0.14975(6) 0.87270(4) 0.01671(13) Uani 1 1 d
C2 C 1.00453(18) -0.01913(6) 0.77382(4) 0.01757(14) Uani 1 1 d
C3 C 0.82825(19) -0.09491(7) 0.82975(5) 0.02072(15) Uani 1 1 d
C4 C 0.71557(19) -0.03969(7) 0.90254(5) 0.02008(15) Uani 1 1 d
C5 C 0.8928(3) 0.32682(8) 0.96610(6) 0.02780(18) Uani 1 1 d
H1 H 0.789(3) -0.1783(11) 0.8177(8) 0.029(3) Uiso 1 1 d
H2 H 0.589(3) -0.0859(11) 0.9438(8) 0.027(3) Uiso 1 1 d
H3 H 1.114(3) 0.3100(13) 0.8508(9) 0.038(3) Uiso 1 1 d
H4 H 0.989(5) 0.296(2) 1.0161(13) 0.081(6) Uiso 1 1 d
H5 H 0.659(5) 0.3149(18) 0.9719(13) 0.076(6) Uiso 1 1 d
H6 H 0.947(5) 0.405(2) 0.9643(14) 0.086(6) Uiso 1 1 d

loop_
_atom_site_aniso_label
_atom_site_aniso_U_11
_atom_site_aniso_U_22
_atom_site_aniso_U_33
_atom_site_aniso_U_23
_atom_site_aniso_U_13
_atom_site_aniso_U_12
N1 0.0221(3) 0.0176(3) 0.0174(3) 0.00020(19) 0.0057(2) -0.0009(2)
N2 0.0195(3) 0.0157(2) 0.0150(2) 0.00075(18) 0.00461(19) 0.00106(19)
N3 0.0279(3) 0.0198(3) 0.0200(3) 0.0028(2) 0.0101(2) 0.0015(2)
N4 0.0318(3) 0.0222(3) 0.0205(3) 0.0021(2) 0.0101(2) 0.0043(2)
N5 0.0286(3) 0.0205(3) 0.0180(3) -0.0007(2) 0.0062(2) 0.0035(2)
N6 0.0324(3) 0.0149(3) 0.0214(3) -0.0018(2) 0.0105(2) -0.0020(2)
C1 0.0189(3) 0.0158(3) 0.0156(3) -0.0001(2) 0.0035(2) 0.0008(2)
C2 0.0196(3) 0.0163(3) 0.0169(3) -0.0012(2) 0.0020(2) 0.0019(2)
C3 0.0245(3) 0.0168(3) 0.0212(3) -0.0010(2) 0.0040(2) -0.0027(2)
C4 0.0222(3) 0.0187(3) 0.0198(3) 0.0014(2) 0.0048(2) -0.0026(2)
C5 0.0390(4) 0.0209(3) 0.0245(4) -0.0061(3) 0.0106(3) -0.0010(3)

loop_
_atom_type_symbol
_atom_type_description
_atom_type_scat_dispersion_real
_atom_type_scat_dispersion_imag
_atom_type_scat_source
C C 0.0033 0.0016 'International Tables Vol C Tables 4.2.6.8 and 6.1.1.4'
H H 0.0000 0.0000 'International Tables Vol C Tables 4.2.6.8 and 6.1.1.4'
N N 0.0061 0.0033 'International Tables Vol C Tables 4.2.6.8 and 6.1.1.4'

loop_
_geom_angle_atom_site_label_1
_geom_angle_atom_site_label_2
_geom_angle_atom_site_label_3
_geom_angle
C1 N1 C4 118.59(6)
C2 N2 N3 109.14(6)
C2 N2 C1 123.52(6)
N3 N2 C1 127.34(6)
N4 N3 N2 104.92(6)
N3 N4 N5 112.58(6)
C2 N5 N4 106.06(6)
C1 N6 C5 121.49(7)
C1 N6 H3 120.5(9)
C5 N6 H3 118.0(9)
N1 C1 N6 123.92(6)
N1 C1 N2 118.75(6)
N6 C1 N2 117.33(6)
N5 C2 N2 107.29(6)
N5 C2 C3 134.61(7)
N2 C2 C3 118.10(6)
C4 C3 C2 115.51(6)
C4 C3 H1 122.2(7)
C2 C3 H1 122.3(7)
C3 C4 N1 125.52(6)
C3 C4 H2 120.2(7)
N1 C4 H2 114.2(7)
N6 C5 H4 113.8(13)
N6 C5 H5 110.2(12)
H4 C5 H5 103.8(17)
N6 C5 H6 109.4(14)
H4 C5 H6 107(2)
H5 C5 H6 112.3(18)

loop_
_geom_bond_atom_site_label_1
_geom_bond_atom_site_label_2
_geom_bond_distance
N1 C1 1.3148(9)
N1 C4 1.3686(9)
N2 C2 1.3616(9)
N2 N3 1.3685(8)
N2 C1 1.3886(9)
N3 N4 1.2991(9)
N4 N5 1.3546(10)
N5 C2 1.3362(9)
N6 C1 1.3285(9)
N6 C5 1.4518(10)
N6 H3 0.886(15)
C2 C3 1.4077(10)
C3 C4 1.3672(10)
C3 H1 0.946(12)
C4 H2 0.971(13)
C5 H4 0.90(2)
C5 H5 0.94(2)
C5 H6 0.88(2)
